data_7718127
loop_
_publ_author_name
'Sugimoto, Hideki'
'Yoneda, Akira'
'Yano, Mayuka'
'Sato, Kazunobu'
'Shiota, Yoshihito'
'Miyanishi, Mayuko'
'Yoshizawa, Kazunari'
'Itoh, Shinobu'

_publ_section_title
;
 Redox-active tin(II) complexes with sterically demanding
 <i>o</i>-phenylenediamido ligands and their reactivity with organic
 azides.
;
_journal_issue 12
_journal_name_full 'Dalton transactions (Cambridge, England : 2003)'
_journal_page_first 5025
_journal_page_last 5034
_journal_paper_doi 10.1039/d5dt00100e
_journal_volume 54
_journal_year 2025
_chemical_formula_moiety 'C74 H88 N2 O Sn, C4 H8 O, C2 H3 N'
_chemical_formula_sum 'C80 H99 N3 O2 Sn'
_chemical_formula_weight 1253.31
_space_group_crystal_system monoclinic
_space_group_IT_number 14
_space_group_name_Hall '-P 2ybc'
_space_group_name_H-M_alt 'P 1 21/c 1'
_atom_sites_solution_hydrogens geom
_atom_sites_solution_primary dual
_audit_creation_date 2023-03-21
_audit_creation_method
;
Olex2 1.2
(compiled 2018.05.29 svn.r3508 for OlexSys, GUI svn.r5506)
;
_audit_update_record
;
2024-01-12 deposited with the CCDC.	2025-02-07 downloaded from the CCDC.
;
_cell_angle_alpha 90
_cell_angle_beta 101.332(7)
_cell_angle_gamma 90
_cell_formula_units_Z 4
_cell_length_a 17.3796(8)
_cell_length_b 18.5286(10)
_cell_length_c 22.9413(10)
_cell_measurement_reflns_used 45190
_cell_measurement_temperature 115
_cell_measurement_theta_max 27.50
_cell_measurement_theta_min 1.965
_cell_volume 7243.5(6)
_computing_molecular_graphics 'Olex2 (Dolomanov et al., 2009)'
_computing_publication_material 'Olex2 (Dolomanov et al., 2009)'
_computing_structure_refinement 'ShelXL (Sheldrick, 2015)'
_computing_structure_solution 'ShelXT (Sheldrick, 2015)'
_diffrn_ambient_temperature 115
_diffrn_detector 'Image Plate'
_diffrn_detector_type 'Rigaku IP'
_diffrn_measured_fraction_theta_full 0.992
_diffrn_measured_fraction_theta_max 0.990
_diffrn_measurement_device 'four-circle diffractometer'
_diffrn_radiation_monochromator graphite
_diffrn_radiation_probe x-ray
_diffrn_radiation_type MoK\a
_diffrn_radiation_wavelength 0.71075
_diffrn_reflns_av_R_equivalents 0.0716
_diffrn_reflns_av_unetI/netI 0.0662
_diffrn_reflns_Laue_measured_fraction_full 0.992
_diffrn_reflns_Laue_measured_fraction_max 0.990
_diffrn_reflns_limit_h_max 22
_diffrn_reflns_limit_h_min -22
_diffrn_reflns_limit_k_max 24
_diffrn_reflns_limit_k_min -24
_diffrn_reflns_limit_l_max 27
_diffrn_reflns_limit_l_min -29
_diffrn_reflns_number 66485
_diffrn_reflns_point_group_measured_fraction_full 0.992
_diffrn_reflns_point_group_measured_fraction_max 0.990
_diffrn_reflns_theta_full 25.242
_diffrn_reflns_theta_max 27.486
_diffrn_reflns_theta_min 2.118
_diffrn_source_target Mo
_exptl_absorpt_coefficient_mu 0.398
_exptl_absorpt_correction_T_max 1.0000
_exptl_absorpt_correction_T_min 0.7830
_exptl_absorpt_correction_type multi-scan
_exptl_absorpt_process_details 'ABSCOR (Rigaku, 1995)'
_exptl_crystal_colour 'clear yellowish orange'
_exptl_crystal_colour_lustre clear
_exptl_crystal_colour_modifier yellowish
_exptl_crystal_colour_primary orange
_exptl_crystal_density_diffrn 1.149
_exptl_crystal_description block
_exptl_crystal_F_000 2664
_exptl_crystal_size_max 0.2
_exptl_crystal_size_mid 0.1
_exptl_crystal_size_min 0.05
_refine_diff_density_max 0.850
_refine_diff_density_min -0.655
_refine_diff_density_rms 0.101
_refine_ls_extinction_method none
_refine_ls_goodness_of_fit_ref 1.186
_refine_ls_hydrogen_treatment constr
_refine_ls_matrix_type full
_refine_ls_number_parameters 791
_refine_ls_number_reflns 16437
_refine_ls_number_restraints 0
_refine_ls_restrained_S_all 1.186
_refine_ls_R_factor_all 0.0933
_refine_ls_R_factor_gt 0.0640
_refine_ls_shift/su_max 0.001
_refine_ls_shift/su_mean 0.000
_refine_ls_structure_factor_coef Fsqd
_refine_ls_weighting_details 'w=1/[\s^2^(Fo^2^)+22.9926P] where P=(Fo^2^+2Fc^2^)/3'
_refine_ls_weighting_scheme calc
_refine_ls_wR_factor_gt 0.1233
_refine_ls_wR_factor_ref 0.1337
_reflns_Friedel_coverage 0.000
_reflns_number_gt 12403
_reflns_number_total 16437
_reflns_threshold_expression 'I > 2\s(I)'
_cod_data_source_file d5dt00100e2.cif
_cod_data_source_block shelx_trans
_cod_depositor_comments 'Adding full bibliography for 7718127--7718131.cif.'
_cod_database_code 7718127
_shelx_shelxl_version_number 2018/1
_shelx_space_group_comment
;
The symmetry employed for this shelxl refinement is uniquely defined
by the following loop, which should always be used as a source of
symmetry information in preference to the above space-group names.
They are only intended as comments.
;
_olex2_refinement_description
;
1. Fixed Uiso
 At 1.2 times of:
  All C(H) groups, All C(H,H) groups
 At 1.5 times of:
  All C(H,H,H) groups
2. Others
 Fixed Sof: N0AA(0.5) N3(0.5)
3.a Ternary CH refined with riding coordinates:
 C53(H53), C26(H26), C56(H56), C68(H68), C23(H23), C65(H65), C38(H38), C35(H35)
3.b Secondary CH2 refined with riding coordinates:
 C75(H75A,H75B), C78(H78A,H78B), C77(H77A,H77B), C71(H71A,H71B), C76(H76A,
 H76B), C72(H72A,H72B), C74(H74A,H74B), C73(H73A,H73B)
3.c Aromatic/amide H refined with riding coordinates:
 C2(H2), C9(H9), C46(H46), C42(H42), C44(H44), C12(H12), C50(H50), C7(H7),
 C51(H51), C19(H19), C4(H4), C16(H16), C49(H49), C5(H5), C6(H6), C21(H21),
 C20(H20), C63(H63), C14(H14), C62(H62), C61(H61), C33(H33), C32(H32), C31(H31)
3.d Idealised Me refined as rotating group:
 C24(H24A,H24B,H24C), C55(H55A,H55B,H55C), C54(H54A,H54B,H54C), C69(H69A,H69B,
 H69C), C57(H57A,H57B,H57C), C25(H25A,H25B,H25C), C39(H39A,H39B,H39C), C40(H40A,
 H40B,H40C), C27(H27A,H27B,H27C), C70(H70A,H70B,H70C), C28(H28A,H28B,H28C),
 C66(H66A,H66B,H66C), C67(H67A,H67B,H67C), C58(H58A,H58B,H58C), C37(H37A,H37B,
 H37C), C36(H36A,H36B,H36C), C80(H80A,H80B,H80C)
;
_olex2_submission_special_instructions 'No special instructions were received'

loop_
_space_group_symop_operation_xyz
'x, y, z'
'-x, y+1/2, -z+1/2'
'-x, -y, -z'
'x, -y-1/2, z-1/2'

loop_
_atom_site_label
_atom_site_type_symbol
_atom_site_fract_x
_atom_site_fract_y
_atom_site_fract_z
_atom_site_U_iso_or_equiv
_atom_site_adp_type
_atom_site_occupancy
_atom_site_site_symmetry_order
_atom_site_calc_flag
_atom_site_refinement_flags_posn
_atom_site_refinement_flags_adp
_atom_site_refinement_flags_occupancy
_atom_site_disorder_assembly
_atom_site_disorder_group
Sn01 Sn 0.27074(2) 0.37206(2) 0.36742(2) 0.01754(7) Uani 1 1 d . . . . .
N1 N 0.31887(18) 0.35039(16) 0.45733(13) 0.0169(6) Uani 1 1 d . . . . .
O1 O 0.15062(17) 0.31340(16) 0.38909(13) 0.0298(7) Uani 1 1 d . . . . .
N2 N 0.24048(18) 0.46560(17) 0.41031(13) 0.0175(6) Uani 1 1 d . . . . .
O2 O 0.40440(17) 0.43523(18) 0.36288(13) 0.0325(7) Uani 1 1 d . . . . .
C47 C 0.0019(2) 0.6115(2) 0.41020(16) 0.0195(8) Uani 1 1 d . . . . .
C41 C 0.1824(2) 0.51330(19) 0.38192(15) 0.0157(7) Uani 1 1 d . . . . .
C1 C 0.3131(2) 0.40646(19) 0.49709(16) 0.0166(7) Uani 1 1 d . . . . .
C2 C 0.3474(2) 0.4063(2) 0.55665(15) 0.0170(7) Uani 1 1 d . . . . .
H2 H 0.373582 0.364000 0.573561 0.020 Uiso 1 1 calc R . . . .
C11 C 0.3468(2) 0.2818(2) 0.47679(16) 0.0172(7) Uani 1 1 d . . . . .
C45 C 0.1203(2) 0.5751(2) 0.29077(16) 0.0176(7) Uani 1 1 d . . . . .
C8 C 0.3073(2) 0.5313(2) 0.56720(16) 0.0191(8) Uani 1 1 d . . . . .
C43 C 0.0648(2) 0.5851(2) 0.37892(16) 0.0174(7) Uani 1 1 d . . . . .
C9 C 0.2715(2) 0.5307(2) 0.50600(16) 0.0172(7) Uani 1 1 d . . . . .
H9 H 0.246554 0.573246 0.488479 0.021 Uiso 1 1 calc R . . . .
C52 C 0.0141(2) 0.6764(2) 0.44308(17) 0.0246(9) Uani 1 1 d . . . . .
C10 C 0.2720(2) 0.4698(2) 0.47115(15) 0.0158(7) Uani 1 1 d . . . . .
C48 C -0.0666(2) 0.5705(2) 0.40794(17) 0.0243(9) Uani 1 1 d . . . . .
C46 C 0.1794(2) 0.5313(2) 0.32238(16) 0.0173(7) Uani 1 1 d . . . . .
H46 H 0.218754 0.513225 0.302833 0.021 Uiso 1 1 calc R . . . .
C42 C 0.1227(2) 0.5402(2) 0.40931(16) 0.0169(7) Uani 1 1 d . . . . .
H42 H 0.122199 0.527431 0.449328 0.020 Uiso 1 1 calc R . . . .
C17 C 0.3270(2) 0.1408(2) 0.59337(16) 0.0193(8) Uani 1 1 d . . . . .
C3 C 0.3447(2) 0.4674(2) 0.59339(16) 0.0186(8) Uani 1 1 d . . . . .
C44 C 0.0631(2) 0.6029(2) 0.31924(16) 0.0193(8) Uani 1 1 d . . . . .
H44 H 0.023233 0.633742 0.298470 0.023 Uiso 1 1 calc R . . . .
C12 C 0.3240(2) 0.2462(2) 0.52476(16) 0.0182(8) Uani 1 1 d . . . . .
H12 H 0.289441 0.269512 0.546046 0.022 Uiso 1 1 calc R . . . .
C13 C 0.3514(2) 0.1773(2) 0.54155(16) 0.0185(8) Uani 1 1 d . . . . .
C59 C 0.1161(2) 0.5892(2) 0.22539(16) 0.0201(8) Uani 1 1 d . . . . .
C50 C -0.1094(3) 0.6567(3) 0.47408(19) 0.0341(11) Uani 1 1 d . . . . .
H50 H -0.146932 0.671403 0.496761 0.041 Uiso 1 1 calc R . . . .
C53 C -0.0814(2) 0.5019(2) 0.37248(19) 0.0284(9) Uani 1 1 d . . . . .
H53 H -0.034343 0.492307 0.354685 0.034 Uiso 1 1 calc R . . . .
C7 C 0.3067(2) 0.5934(2) 0.60330(18) 0.0252(9) Uani 1 1 d . . . . .
H7 H 0.281013 0.636005 0.586488 0.030 Uiso 1 1 calc R . . . .
C26 C 0.4441(3) 0.1988(2) 0.66274(19) 0.0290(9) Uani 1 1 d . . . . .
H26 H 0.444747 0.226438 0.625377 0.035 Uiso 1 1 calc R . . . .
C51 C -0.0426(3) 0.6978(3) 0.47492(19) 0.0330(10) Uani 1 1 d . . . . .
H51 H -0.035282 0.741151 0.497487 0.040 Uiso 1 1 calc R . . . .
C56 C 0.0879(2) 0.7221(2) 0.44572(18) 0.0276(9) Uani 1 1 d . . . . .
H56 H 0.120523 0.698378 0.419822 0.033 Uiso 1 1 calc R . . . .
C19 C 0.2387(3) 0.0621(2) 0.63151(19) 0.0292(9) Uani 1 1 d . . . . .
H19 H 0.193983 0.031473 0.625336 0.035 Uiso 1 1 calc R . . . .
C22 C 0.3710(2) 0.1513(2) 0.65135(17) 0.0234(8) Uani 1 1 d . . . . .
C15 C 0.4227(2) 0.1758(2) 0.46100(18) 0.0250(9) Uani 1 1 d . . . . .
C4 C 0.3801(2) 0.4687(2) 0.65442(17) 0.0257(9) Uani 1 1 d . . . . .
H4 H 0.404783 0.426382 0.672594 0.031 Uiso 1 1 calc R . . . .
C68 C 0.0134(3) 0.4887(3) 0.20247(19) 0.0319(10) Uani 1 1 d . . . . .
H68 H 0.010977 0.497035 0.245141 0.038 Uiso 1 1 calc R . . . .
C16 C 0.3964(2) 0.2454(2) 0.44546(17) 0.0216(8) Uani 1 1 d . . . . .
H16 H 0.412396 0.268633 0.412922 0.026 Uiso 1 1 calc R . . . .
C49 C -0.1217(2) 0.5949(3) 0.44067(18) 0.0304(10) Uani 1 1 d . . . . .
H49 H -0.168489 0.568042 0.439676 0.036 Uiso 1 1 calc R . . . .
C60 C 0.1645(2) 0.6418(2) 0.20707(18) 0.0272(9) Uani 1 1 d . . . . .
C64 C 0.0634(2) 0.5487(2) 0.18365(17) 0.0245(9) Uani 1 1 d . . . . .
C5 C 0.3795(3) 0.5302(2) 0.68791(18) 0.0302(10) Uani 1 1 d . . . . .
H5 H 0.404119 0.530109 0.728724 0.036 Uiso 1 1 calc R . . . .
C18 C 0.2608(2) 0.0960(2) 0.58346(17) 0.0232(8) Uani 1 1 d . . . . .
C6 C 0.3427(2) 0.5928(2) 0.66220(19) 0.0290(9) Uani 1 1 d . . . . .
H6 H 0.342622 0.635118 0.685576 0.035 Uiso 1 1 calc R . . . .
C21 C 0.3463(3) 0.1164(2) 0.69852(17) 0.0307(10) Uani 1 1 d . . . . .
H21 H 0.374832 0.122941 0.737957 0.037 Uiso 1 1 calc R . . . .
C20 C 0.2814(3) 0.0728(3) 0.68832(19) 0.0335(10) Uani 1 1 d . . . . .
H20 H 0.265417 0.049447 0.720875 0.040 Uiso 1 1 calc R . . . .
C63 C 0.0609(3) 0.5614(2) 0.12303(18) 0.0298(10) Uani 1 1 d . . . . .
H63 H 0.026177 0.534066 0.094181 0.036 Uiso 1 1 calc R . . . .
C14 C 0.4016(2) 0.1423(2) 0.51010(18) 0.0262(9) Uani 1 1 d . . . . .
H14 H 0.421391 0.095644 0.522072 0.031 Uiso 1 1 calc R . . . .
C23 C 0.2126(2) 0.0837(2) 0.52084(18) 0.0275(9) Uani 1 1 d . . . . .
H23 H 0.230953 0.119188 0.493686 0.033 Uiso 1 1 calc R . . . .
C29 C 0.4748(3) 0.1364(2) 0.4262(2) 0.0329(10) Uani 1 1 d . . . . .
C62 C 0.1078(3) 0.6125(3) 0.10483(18) 0.0345(11) Uani 1 1 d . . . . .
H62 H 0.105031 0.620465 0.063564 0.041 Uiso 1 1 calc R . . . .
C61 C 0.1589(3) 0.6527(3) 0.1457(2) 0.0356(11) Uani 1 1 d . . . . .
H61 H 0.190772 0.688223 0.132348 0.043 Uiso 1 1 calc R . . . .
C65 C 0.2215(3) 0.6868(3) 0.2517(2) 0.0367(11) Uani 1 1 d . . . . .
H65 H 0.222370 0.666273 0.292101 0.044 Uiso 1 1 calc R . . . .
C75 C 0.4021(3) 0.5003(3) 0.3288(2) 0.0386(11) Uani 1 1 d . . . . .
H75A H 0.351916 0.504247 0.299841 0.046 Uiso 1 1 calc R . . . .
H75B H 0.445916 0.501634 0.307017 0.046 Uiso 1 1 calc R . . . .
C78 C 0.4630(3) 0.4485(3) 0.4159(2) 0.0362(11) Uani 1 1 d . . . . .
H78A H 0.516455 0.440405 0.408202 0.043 Uiso 1 1 calc R . . . .
H78B H 0.454951 0.416314 0.448656 0.043 Uiso 1 1 calc R . . . .
C34 C 0.4397(3) 0.0921(3) 0.3786(2) 0.0404(12) Uani 1 1 d . . . . .
C77 C 0.4518(3) 0.5274(3) 0.4316(2) 0.0417(12) Uani 1 1 d . . . . .
H77A H 0.419799 0.531291 0.462669 0.050 Uiso 1 1 calc R . . . .
H77B H 0.503059 0.551114 0.445929 0.050 Uiso 1 1 calc R . . . .
C38 C 0.3520(3) 0.0845(3) 0.3598(2) 0.0449(13) Uani 1 1 d . . . . .
H38 H 0.328129 0.104165 0.392755 0.054 Uiso 1 1 calc R . . . .
C24 C 0.2270(3) 0.0081(3) 0.4989(2) 0.0442(12) Uani 1 1 d . . . . .
H24A H 0.283603 0.000172 0.502962 0.066 Uiso 1 1 calc GR . . . .
H24B H 0.201430 0.003291 0.457053 0.066 Uiso 1 1 calc GR . . . .
H24C H 0.205406 -0.027790 0.522663 0.066 Uiso 1 1 calc GR . . . .
C71 C 0.0759(3) 0.3450(3) 0.3642(3) 0.0483(13) Uani 1 1 d . . . . .
H71A H 0.080940 0.378273 0.331410 0.058 Uiso 1 1 calc R . . . .
H71B H 0.055599 0.372518 0.394972 0.058 Uiso 1 1 calc R . . . .
C55 C -0.1527(3) 0.5099(3) 0.3211(2) 0.0412(12) Uani 1 1 d . . . . .
H55A H -0.199405 0.521453 0.337292 0.062 Uiso 1 1 calc GR . . . .
H55B H -0.161187 0.464578 0.298821 0.062 Uiso 1 1 calc GR . . . .
H55C H -0.142826 0.548846 0.294623 0.062 Uiso 1 1 calc GR . . . .
C54 C -0.0918(3) 0.4378(3) 0.4119(2) 0.0393(12) Uani 1 1 d . . . . .
H54A H -0.044850 0.432492 0.443142 0.059 Uiso 1 1 calc GR . . . .
H54B H -0.099739 0.393793 0.387781 0.059 Uiso 1 1 calc GR . . . .
H54C H -0.137608 0.445957 0.430102 0.059 Uiso 1 1 calc GR . . . .
C30 C 0.5560(3) 0.1453(2) 0.4423(2) 0.0390(12) Uani 1 1 d . . . . .
C69 C 0.0523(3) 0.4155(3) 0.1985(2) 0.0480(13) Uani 1 1 d . . . . .
H69A H 0.053557 0.404788 0.156864 0.072 Uiso 1 1 calc GR . . . .
H69B H 0.022348 0.378027 0.214360 0.072 Uiso 1 1 calc GR . . . .
H69C H 0.106022 0.416732 0.221721 0.072 Uiso 1 1 calc GR . . . .
C57 C 0.1368(3) 0.7257(3) 0.5082(2) 0.0420(12) Uani 1 1 d . . . . .
H57A H 0.105288 0.746354 0.535106 0.063 Uiso 1 1 calc GR . . . .
H57B H 0.182969 0.756110 0.508268 0.063 Uiso 1 1 calc GR . . . .
H57C H 0.153770 0.676984 0.521579 0.063 Uiso 1 1 calc GR . . . .
C25 C 0.1250(3) 0.0966(3) 0.5175(2) 0.0417(12) Uani 1 1 d . . . . .
H25A H 0.104794 0.061052 0.542369 0.063 Uiso 1 1 calc GR . . . .
H25B H 0.097040 0.091693 0.476249 0.063 Uiso 1 1 calc GR . . . .
H25C H 0.116947 0.145326 0.531854 0.063 Uiso 1 1 calc GR . . . .
C35 C 0.5928(3) 0.1953(3) 0.4919(3) 0.0467(13) Uani 1 1 d . . . . .
H35 H 0.550996 0.207636 0.514641 0.056 Uiso 1 1 calc R . . . .
C76 C 0.4099(3) 0.5610(3) 0.3742(2) 0.0480(13) Uani 1 1 d . . . . .
H76A H 0.440810 0.601463 0.362455 0.058 Uiso 1 1 calc R . . . .
H76B H 0.357625 0.579183 0.378120 0.058 Uiso 1 1 calc R . . . .
C39 C 0.3257(4) 0.0065(3) 0.3506(3) 0.0692(19) Uani 1 1 d . . . . .
H39A H 0.344187 -0.013344 0.316193 0.104 Uiso 1 1 calc GR . . . .
H39B H 0.268328 0.004213 0.343501 0.104 Uiso 1 1 calc GR . . . .
H39C H 0.347790 -0.021595 0.386116 0.104 Uiso 1 1 calc GR . . . .
C33 C 0.4909(4) 0.0561(3) 0.3478(3) 0.0575(16) Uani 1 1 d . . . . .
H33 H 0.469524 0.025318 0.315551 0.069 Uiso 1 1 calc R . . . .
C32 C 0.5695(4) 0.0643(3) 0.3628(3) 0.0614(17) Uani 1 1 d . . . . .
H32 H 0.602244 0.038918 0.341132 0.074 Uiso 1 1 calc R . . . .
C72 C 0.0214(3) 0.2843(4) 0.3414(3) 0.0646(18) Uani 1 1 d . . . . .
H72A H -0.029556 0.290422 0.353940 0.077 Uiso 1 1 calc R . . . .
H72B H 0.011952 0.282179 0.297450 0.077 Uiso 1 1 calc R . . . .
C74 C 0.1461(3) 0.2370(3) 0.3813(3) 0.0507(14) Uani 1 1 d . . . . .
H74A H 0.172918 0.212271 0.417946 0.061 Uiso 1 1 calc R . . . .
H74B H 0.171559 0.222293 0.348155 0.061 Uiso 1 1 calc R . . . .
C31 C 0.6029(3) 0.1083(3) 0.4087(3) 0.0536(16) Uani 1 1 d . . . . .
H31 H 0.658292 0.113939 0.417968 0.064 Uiso 1 1 calc R . . . .
C40 C 0.3200(4) 0.1288(4) 0.3046(3) 0.0595(15) Uani 1 1 d . . . . .
H40A H 0.335902 0.179256 0.311624 0.089 Uiso 1 1 calc GR . . . .
H40B H 0.262557 0.125675 0.295672 0.089 Uiso 1 1 calc GR . . . .
H40C H 0.340809 0.109930 0.270908 0.089 Uiso 1 1 calc GR . . . .
C27 C 0.5178(3) 0.1528(3) 0.6752(4) 0.075(2) Uani 1 1 d . . . . .
H27A H 0.519207 0.125182 0.711879 0.112 Uiso 1 1 calc GR . . . .
H27B H 0.564114 0.183946 0.679822 0.112 Uiso 1 1 calc GR . . . .
H27C H 0.517534 0.119403 0.642040 0.112 Uiso 1 1 calc GR . . . .
C70 C -0.0701(3) 0.4877(4) 0.1676(3) 0.0617(17) Uani 1 1 d . . . . .
H70A H -0.094724 0.534679 0.171207 0.093 Uiso 1 1 calc GR . . . .
H70B H -0.099825 0.449904 0.183244 0.093 Uiso 1 1 calc GR . . . .
H70C H -0.069892 0.478008 0.125599 0.093 Uiso 1 1 calc GR . . . .
C28 C 0.4445(4) 0.2538(3) 0.7123(3) 0.069(2) Uani 1 1 d . . . . .
H28A H 0.491744 0.283781 0.716508 0.104 Uiso 1 1 calc GR . . . .
H28B H 0.444127 0.228520 0.749708 0.104 Uiso 1 1 calc GR . . . .
H28C H 0.397836 0.284559 0.702379 0.104 Uiso 1 1 calc GR . . . .
C66 C 0.3041(3) 0.6837(4) 0.2404(3) 0.0680(19) Uani 1 1 d . . . . .
H66A H 0.319668 0.633188 0.237440 0.102 Uiso 1 1 calc GR . . . .
H66B H 0.339927 0.707144 0.273196 0.102 Uiso 1 1 calc GR . . . .
H66C H 0.306266 0.708698 0.203075 0.102 Uiso 1 1 calc GR . . . .
C73 C 0.0616(4) 0.2176(4) 0.3678(3) 0.070(2) Uani 1 1 d . . . . .
H73A H 0.043246 0.203784 0.404469 0.084 Uiso 1 1 calc R . . . .
H73B H 0.051830 0.176963 0.339254 0.084 Uiso 1 1 calc R . . . .
C67 C 0.1941(4) 0.7645(4) 0.2520(3) 0.075(2) Uani 1 1 d . . . . .
H67A H 0.189490 0.785151 0.212151 0.113 Uiso 1 1 calc GR . . . .
H67B H 0.232319 0.792488 0.280324 0.113 Uiso 1 1 calc GR . . . .
H67C H 0.142973 0.766174 0.263855 0.113 Uiso 1 1 calc GR . . . .
C58 C 0.0681(4) 0.7985(3) 0.4215(3) 0.0599(16) Uani 1 1 d . . . . .
H58A H 0.040747 0.795610 0.379898 0.090 Uiso 1 1 calc GR . . . .
H58B H 0.116671 0.826235 0.423968 0.090 Uiso 1 1 calc GR . . . .
H58C H 0.034297 0.822460 0.445066 0.090 Uiso 1 1 calc GR . . . .
C37 C 0.6189(4) 0.2667(4) 0.4673(4) 0.079(2) Uani 1 1 d . . . . .
H37A H 0.660815 0.256983 0.445347 0.119 Uiso 1 1 calc GR . . . .
H37B H 0.638349 0.299644 0.500316 0.119 Uiso 1 1 calc GR . . . .
H37C H 0.574191 0.288787 0.440584 0.119 Uiso 1 1 calc GR . . . .
C36 C 0.6606(4) 0.1636(4) 0.5360(3) 0.081(2) Uani 1 1 d . . . . .
H36A H 0.643866 0.118685 0.552257 0.122 Uiso 1 1 calc GR . . . .
H36B H 0.677656 0.198102 0.568334 0.122 Uiso 1 1 calc GR . . . .
H36C H 0.704275 0.153585 0.515883 0.122 Uiso 1 1 calc GR . . . .
C80 C -0.2034(4) 0.7355(4) 0.3351(3) 0.071(2) Uani 1 1 d . . . . .
H80A H -0.245176 0.766219 0.313192 0.106 Uiso 1 1 calc GR . . . .
H80B H -0.179941 0.758838 0.372728 0.106 Uiso 1 1 calc GR . . . .
H80C H -0.225460 0.688726 0.343228 0.106 Uiso 1 1 calc GR . . . .
C79 C -0.1450(4) 0.7249(3) 0.3006(2) 0.0542(15) Uani 1 1 d . . . . .
N0AA N -0.1098(7) 0.7020(6) 0.2650(5) 0.055(3) Uiso 0.5 1 d . . P . .
N3 N -0.0900(7) 0.7294(6) 0.2801(5) 0.056(3) Uiso 0.5 1 d . . P . .

loop_
_atom_site_aniso_label
_atom_site_aniso_U_11
_atom_site_aniso_U_22
_atom_site_aniso_U_33
_atom_site_aniso_U_23
_atom_site_aniso_U_13
_atom_site_aniso_U_12
Sn01 0.01922(12) 0.01771(12) 0.01606(12) 0.00012(11) 0.00436(8) 0.00235(12)
N1 0.0206(17) 0.0147(16) 0.0158(15) 0.0012(11) 0.0049(12) 0.0040(12)
O1 0.0270(16) 0.0308(17) 0.0329(16) -0.0032(13) 0.0090(13) -0.0065(13)
N2 0.0163(16) 0.0199(17) 0.0165(15) 0.0008(12) 0.0035(12) 0.0037(13)
O2 0.0246(16) 0.0418(19) 0.0315(16) -0.0024(14) 0.0067(12) -0.0092(14)
C47 0.0191(19) 0.023(2) 0.0165(18) 0.0046(14) 0.0040(14) 0.0086(15)
C41 0.0141(18) 0.0139(18) 0.0187(18) 0.0021(13) 0.0018(14) -0.0012(14)
C1 0.0155(18) 0.0134(18) 0.0217(19) 0.0005(14) 0.0056(14) -0.0002(14)
C2 0.0149(18) 0.0191(19) 0.0173(18) 0.0028(14) 0.0039(14) -0.0010(15)
C11 0.0167(19) 0.0159(19) 0.0188(18) 0.0001(14) 0.0030(14) 0.0000(15)
C45 0.0149(19) 0.0187(19) 0.0196(18) 0.0035(14) 0.0042(14) -0.0008(15)
C8 0.0156(19) 0.022(2) 0.0206(19) -0.0034(15) 0.0060(14) -0.0045(15)
C43 0.0165(19) 0.0156(19) 0.0212(19) -0.0012(14) 0.0063(14) 0.0002(14)
C9 0.0146(18) 0.0157(18) 0.0215(19) 0.0006(14) 0.0038(14) 0.0013(14)
C52 0.021(2) 0.029(2) 0.024(2) 0.0010(16) 0.0061(16) 0.0097(17)
C10 0.0114(18) 0.0187(19) 0.0177(18) 0.0033(14) 0.0043(13) 0.0005(14)
C48 0.020(2) 0.031(2) 0.023(2) 0.0057(16) 0.0077(16) 0.0056(17)
C46 0.0145(18) 0.0177(19) 0.0211(19) 0.0006(14) 0.0070(14) 0.0012(14)
C42 0.0178(19) 0.0173(19) 0.0162(18) 0.0013(14) 0.0047(14) -0.0001(15)
C17 0.023(2) 0.015(2) 0.0214(19) 0.0028(14) 0.0096(15) 0.0021(15)
C3 0.0140(19) 0.023(2) 0.0196(19) 0.0008(14) 0.0053(14) -0.0031(15)
C44 0.0161(19) 0.0203(19) 0.0207(19) 0.0030(14) 0.0018(14) 0.0051(15)
C12 0.0163(19) 0.020(2) 0.0196(19) -0.0003(14) 0.0063(14) -0.0005(15)
C13 0.0172(19) 0.0188(19) 0.0192(18) 0.0009(14) 0.0027(14) -0.0026(15)
C59 0.021(2) 0.020(2) 0.0193(19) 0.0054(15) 0.0059(15) 0.0082(16)
C50 0.021(2) 0.050(3) 0.033(2) -0.003(2) 0.0103(18) 0.014(2)
C53 0.019(2) 0.034(3) 0.035(2) -0.0008(18) 0.0115(17) -0.0023(18)
C7 0.024(2) 0.026(2) 0.026(2) -0.0027(16) 0.0055(16) -0.0025(17)
C26 0.028(2) 0.027(2) 0.030(2) 0.0037(17) 0.0015(17) -0.0029(18)
C51 0.030(2) 0.038(3) 0.030(2) -0.0065(19) 0.0058(18) 0.013(2)
C56 0.029(2) 0.026(2) 0.028(2) -0.0034(17) 0.0062(17) 0.0033(18)
C19 0.024(2) 0.033(2) 0.032(2) 0.0057(19) 0.0101(17) -0.0036(19)
C22 0.025(2) 0.021(2) 0.023(2) 0.0029(15) 0.0039(16) 0.0025(16)
C15 0.026(2) 0.023(2) 0.030(2) 0.0040(16) 0.0144(17) 0.0053(17)
C4 0.026(2) 0.028(2) 0.023(2) 0.0009(16) 0.0041(16) -0.0025(18)
C68 0.030(2) 0.040(3) 0.025(2) -0.0062(18) 0.0043(18) -0.005(2)
C16 0.022(2) 0.022(2) 0.022(2) 0.0060(15) 0.0099(15) 0.0039(16)
C49 0.018(2) 0.046(3) 0.030(2) 0.0022(19) 0.0089(17) 0.0061(19)
C60 0.027(2) 0.030(3) 0.025(2) 0.0100(16) 0.0077(16) 0.0065(18)
C64 0.023(2) 0.028(2) 0.022(2) -0.0006(16) 0.0061(16) 0.0109(17)
C5 0.032(2) 0.039(3) 0.017(2) -0.0048(17) 0.0000(17) -0.007(2)
C18 0.025(2) 0.021(2) 0.023(2) 0.0045(15) 0.0051(16) 0.0008(16)
C6 0.026(2) 0.030(2) 0.030(2) -0.0102(18) 0.0039(17) -0.0029(18)
C21 0.039(3) 0.036(3) 0.0163(19) 0.0051(17) 0.0048(17) 0.002(2)
C20 0.039(3) 0.041(3) 0.023(2) 0.0132(18) 0.0142(19) 0.000(2)
C63 0.032(2) 0.034(3) 0.022(2) -0.0007(17) 0.0017(17) 0.018(2)
C14 0.034(2) 0.020(2) 0.028(2) 0.0072(15) 0.0141(17) 0.0064(17)
C23 0.025(2) 0.030(2) 0.026(2) 0.0033(17) 0.0038(17) -0.0089(18)
C29 0.039(3) 0.026(2) 0.041(2) 0.0125(19) 0.024(2) 0.011(2)
C62 0.050(3) 0.039(3) 0.018(2) 0.0081(17) 0.0131(19) 0.021(2)
C61 0.042(3) 0.037(3) 0.032(2) 0.0160(19) 0.017(2) 0.011(2)
C65 0.032(3) 0.043(3) 0.035(3) 0.013(2) 0.007(2) -0.008(2)
C75 0.028(3) 0.052(3) 0.035(3) 0.004(2) 0.005(2) -0.007(2)
C78 0.021(2) 0.054(3) 0.032(2) 0.002(2) 0.0014(18) -0.008(2)
C34 0.058(3) 0.034(3) 0.037(3) 0.002(2) 0.026(2) 0.012(2)
C77 0.026(3) 0.061(4) 0.039(3) -0.015(2) 0.010(2) -0.017(2)
C38 0.050(3) 0.052(3) 0.037(3) -0.009(2) 0.019(2) 0.005(3)
C24 0.045(3) 0.047(3) 0.038(3) -0.010(2) 0.002(2) 0.003(2)
C71 0.031(3) 0.055(4) 0.058(3) 0.008(3) 0.006(2) -0.008(2)
C55 0.035(3) 0.048(3) 0.040(3) -0.003(2) 0.004(2) -0.010(2)
C54 0.032(3) 0.038(3) 0.051(3) 0.006(2) 0.017(2) 0.002(2)
C30 0.040(3) 0.027(3) 0.056(3) 0.015(2) 0.025(2) 0.011(2)
C69 0.062(4) 0.032(3) 0.052(3) -0.002(2) 0.015(3) -0.007(3)
C57 0.041(3) 0.042(3) 0.039(3) -0.001(2) 0.001(2) -0.010(2)
C25 0.035(3) 0.045(3) 0.042(3) 0.003(2) 0.000(2) 0.002(2)
C35 0.029(3) 0.044(3) 0.072(4) 0.012(3) 0.021(3) 0.004(2)
C76 0.041(3) 0.045(3) 0.056(3) -0.001(3) 0.005(2) -0.009(2)
C39 0.085(5) 0.055(4) 0.078(5) -0.004(3) 0.043(4) -0.008(4)
C33 0.067(4) 0.057(4) 0.056(4) -0.011(3) 0.033(3) 0.011(3)
C32 0.068(4) 0.055(4) 0.074(4) -0.003(3) 0.044(4) 0.016(3)
C72 0.035(3) 0.082(5) 0.078(4) -0.032(4) 0.012(3) -0.015(3)
C74 0.055(4) 0.030(3) 0.066(4) 0.002(2) 0.010(3) -0.012(3)
C31 0.044(3) 0.054(4) 0.072(4) 0.016(3) 0.033(3) 0.019(3)
C40 0.066(4) 0.055(4) 0.058(4) -0.003(3) 0.012(3) 0.004(3)
C27 0.025(3) 0.044(4) 0.143(7) -0.004(4) -0.011(3) -0.001(3)
C70 0.041(3) 0.070(4) 0.071(4) 0.006(3) 0.002(3) -0.003(3)
C28 0.074(5) 0.057(4) 0.081(5) -0.034(3) 0.024(4) -0.033(3)
C66 0.035(3) 0.088(5) 0.082(5) 0.002(4) 0.013(3) -0.015(3)
C73 0.091(5) 0.064(4) 0.058(4) -0.005(3) 0.023(3) -0.046(4)
C67 0.073(5) 0.054(4) 0.086(5) -0.021(4) -0.013(4) 0.007(4)
C58 0.058(4) 0.048(4) 0.070(4) 0.025(3) 0.003(3) 0.005(3)
C37 0.058(4) 0.052(4) 0.124(6) 0.022(4) 0.006(4) -0.009(3)
C36 0.070(5) 0.077(5) 0.091(5) 0.022(4) 0.003(4) 0.016(4)
C80 0.085(5) 0.079(5) 0.054(4) 0.008(3) 0.027(3) 0.039(4)
C79 0.062(4) 0.054(4) 0.046(3) 0.014(3) 0.010(3) 0.026(3)

loop_
_atom_type_symbol
_atom_type_description
_atom_type_scat_dispersion_real
_atom_type_scat_dispersion_imag
_atom_type_scat_source
C C 0.0033 0.0016 'International Tables Vol C Tables 4.2.6.8 and 6.1.1.4'
H H 0.0000 0.0000 'International Tables Vol C Tables 4.2.6.8 and 6.1.1.4'
N N 0.0061 0.0033 'International Tables Vol C Tables 4.2.6.8 and 6.1.1.4'
O O 0.0106 0.0060 'International Tables Vol C Tables 4.2.6.8 and 6.1.1.4'
Sn Sn -0.6537 1.4246 'International Tables Vol C Tables 4.2.6.8 and 6.1.1.4'

loop_
_geom_angle_atom_site_label_1
_geom_angle_atom_site_label_2
_geom_angle_atom_site_label_3
_geom_angle
_geom_angle_site_symmetry_1
_geom_angle_site_symmetry_3
_geom_angle_publ_flag
N1 Sn01 O1 84.75(11) . . ?
N1 Sn01 N2 77.73(11) . . ?
N2 Sn01 O1 88.27(11) . . ?
C1 N1 Sn01 115.5(2) . . ?
C1 N1 C11 122.0(3) . . ?
C11 N1 Sn01 122.1(2) . . ?
C71 O1 Sn01 118.1(3) . . ?
C74 O1 Sn01 115.8(3) . . ?
C74 O1 C71 109.3(4) . . ?
C41 N2 Sn01 121.6(2) . . ?
C10 N2 Sn01 115.3(2) . . ?
C10 N2 C41 122.3(3) . . ?
C75 O2 C78 104.8(3) . . ?
C52 C47 C43 119.0(3) . . ?
C48 C47 C43 119.8(3) . . ?
C48 C47 C52 121.2(3) . . ?
N2 C41 C42 122.9(3) . . ?
C46 C41 N2 119.3(3) . . ?
C46 C41 C42 117.6(3) . . ?
N1 C1 C10 115.4(3) . . ?
C2 C1 N1 124.9(3) . . ?
C2 C1 C10 119.6(3) . . ?
C1 C2 C3 121.9(3) . . ?
N1 C11 C12 122.9(3) . . ?
C16 C11 N1 118.9(3) . . ?
C16 C11 C12 118.2(3) . . ?
C46 C45 C59 120.3(3) . . ?
C44 C45 C46 119.5(3) . . ?
C44 C45 C59 120.1(3) . . ?
C9 C8 C3 119.0(3) . . ?
C7 C8 C9 122.1(4) . . ?
C7 C8 C3 118.8(4) . . ?
C42 C43 C47 118.8(3) . . ?
C42 C43 C44 120.4(3) . . ?
C44 C43 C47 120.8(3) . . ?
C10 C9 C8 121.8(3) . . ?
C47 C52 C56 122.0(3) . . ?
C51 C52 C47 118.3(4) . . ?
C51 C52 C56 119.7(4) . . ?
N2 C10 C1 115.6(3) . . ?
C9 C10 N2 125.2(3) . . ?
C9 C10 C1 119.0(3) . . ?
C47 C48 C53 122.0(3) . . ?
C49 C48 C47 118.0(4) . . ?
C49 C48 C53 120.0(4) . . ?
C45 C46 C41 122.0(3) . . ?
C43 C42 C41 121.1(3) . . ?
C22 C17 C13 120.0(3) . . ?
C18 C17 C13 119.3(3) . . ?
C18 C17 C22 120.7(3) . . ?
C2 C3 C8 118.6(3) . . ?
C4 C3 C2 122.9(4) . . ?
C4 C3 C8 118.5(4) . . ?
C45 C44 C43 119.4(3) . . ?
C13 C12 C11 121.0(3) . . ?
C12 C13 C17 119.9(3) . . ?
C12 C13 C14 119.9(3) . . ?
C14 C13 C17 120.2(3) . . ?
C60 C59 C45 120.2(4) . . ?
C60 C59 C64 121.0(4) . . ?
C64 C59 C45 118.8(3) . . ?
C49 C50 C51 120.3(4) . . ?
C48 C53 C55 111.0(4) . . ?
C48 C53 C54 111.4(4) . . ?
C54 C53 C55 110.9(4) . . ?
C6 C7 C8 120.9(4) . . ?
C27 C26 C22 110.5(4) . . ?
C27 C26 C28 110.8(5) . . ?
C28 C26 C22 113.3(4) . . ?
C50 C51 C52 120.8(4) . . ?
C52 C56 C58 111.7(4) . . ?
C57 C56 C52 111.8(4) . . ?
C57 C56 C58 110.2(4) . . ?
C20 C19 C18 120.3(4) . . ?
C17 C22 C26 121.3(3) . . ?
C21 C22 C17 118.3(4) . . ?
C21 C22 C26 120.4(4) . . ?
C16 C15 C14 119.6(3) . . ?
C16 C15 C29 120.9(3) . . ?
C14 C15 C29 119.4(4) . . ?
C5 C4 C3 121.1(4) . . ?
C64 C68 C69 110.3(4) . . ?
C70 C68 C64 113.5(4) . . ?
C70 C68 C69 110.4(4) . . ?
C15 C16 C11 121.3(3) . . ?
C50 C49 C48 121.4(4) . . ?
C59 C60 C61 118.2(4) . . ?
C59 C60 C65 121.8(4) . . ?
C61 C60 C65 120.0(4) . . ?
C59 C64 C68 121.9(3) . . ?
C63 C64 C59 118.3(4) . . ?
C63 C64 C68 119.7(4) . . ?
C4 C5 C6 120.3(4) . . ?
C17 C18 C23 121.4(3) . . ?
C19 C18 C17 119.1(4) . . ?
C19 C18 C23 119.5(4) . . ?
C7 C6 C5 120.3(4) . . ?
C20 C21 C22 120.5(4) . . ?
C21 C20 C19 121.1(4) . . ?
C62 C63 C64 121.0(4) . . ?
C13 C14 C15 119.9(4) . . ?
C24 C23 C18 110.5(4) . . ?
C24 C23 C25 110.7(4) . . ?
C25 C23 C18 112.3(4) . . ?
C34 C29 C15 118.7(4) . . ?
C30 C29 C15 118.9(4) . . ?
C30 C29 C34 122.4(4) . . ?
C63 C62 C61 120.6(4) . . ?
C62 C61 C60 120.9(4) . . ?
C66 C65 C60 112.2(4) . . ?
C66 C65 C67 110.3(5) . . ?
C67 C65 C60 111.1(4) . . ?
O2 C75 C76 105.1(4) . . ?
O2 C78 C77 105.0(4) . . ?
C29 C34 C38 122.5(4) . . ?
C29 C34 C33 116.5(5) . . ?
C33 C34 C38 121.0(5) . . ?
C76 C77 C78 104.6(4) . . ?
C34 C38 C39 112.9(5) . . ?
C34 C38 C40 111.8(4) . . ?
C39 C38 C40 110.4(5) . . ?
O1 C71 C72 107.0(5) . . ?
C29 C30 C35 121.9(4) . . ?
C29 C30 C31 117.5(5) . . ?
C31 C30 C35 120.6(5) . . ?
C30 C35 C37 111.2(5) . . ?
C30 C35 C36 115.1(5) . . ?
C36 C35 C37 109.3(5) . . ?
C77 C76 C75 104.8(4) . . ?
C32 C33 C34 121.8(6) . . ?
C33 C32 C31 121.2(5) . . ?
C73 C72 C71 105.5(5) . . ?
O1 C74 C73 107.1(5) . . ?
C32 C31 C30 120.6(5) . . ?
C74 C73 C72 104.5(5) . . ?
N0AA C79 C80 162.4(9) . . ?
N3 C79 C80 164.4(10) . . ?
N3 C79 N0AA 33.2(7) . . ?
N3 N0AA C79 70.1(15) . . ?
N0AA N3 C79 76.7(16) . . ?

loop_
_geom_bond_atom_site_label_1
_geom_bond_atom_site_label_2
_geom_bond_distance
_geom_bond_site_symmetry_2
_geom_bond_publ_flag
Sn01 N1 2.106(3) . ?
Sn01 O1 2.489(3) . ?
Sn01 N2 2.110(3) . ?
N1 C1 1.399(4) . ?
N1 C11 1.402(5) . ?
O1 C71 1.437(6) . ?
O1 C74 1.428(6) . ?
N2 C41 1.402(5) . ?
N2 C10 1.398(4) . ?
O2 C75 1.434(6) . ?
O2 C78 1.447(5) . ?
C47 C43 1.502(5) . ?
C47 C52 1.414(6) . ?
C47 C48 1.404(6) . ?
C41 C46 1.397(5) . ?
C41 C42 1.405(5) . ?
C1 C2 1.379(5) . ?
C1 C10 1.440(5) . ?
C2 C3 1.418(5) . ?
C11 C12 1.405(5) . ?
C11 C16 1.400(5) . ?
C45 C46 1.395(5) . ?
C45 C44 1.392(5) . ?
C45 C59 1.510(5) . ?
C8 C9 1.419(5) . ?
C8 C3 1.426(5) . ?
C8 C7 1.419(5) . ?
C43 C42 1.384(5) . ?
C43 C44 1.403(5) . ?
C9 C10 1.384(5) . ?
C52 C51 1.394(5) . ?
C52 C56 1.528(6) . ?
C48 C53 1.504(6) . ?
C48 C49 1.402(5) . ?
C17 C13 1.499(5) . ?
C17 C22 1.411(5) . ?
C17 C18 1.402(5) . ?
C3 C4 1.415(5) . ?
C12 C13 1.390(5) . ?
C13 C14 1.396(5) . ?
C59 C60 1.403(5) . ?
C59 C64 1.405(6) . ?
C50 C51 1.387(7) . ?
C50 C49 1.371(6) . ?
C53 C55 1.539(6) . ?
C53 C54 1.525(6) . ?
C7 C6 1.373(6) . ?
C26 C22 1.525(6) . ?
C26 C27 1.519(7) . ?
C26 C28 1.525(7) . ?
C56 C57 1.518(6) . ?
C56 C58 1.535(7) . ?
C19 C18 1.387(5) . ?
C19 C20 1.381(6) . ?
C22 C21 1.399(5) . ?
C15 C16 1.390(5) . ?
C15 C14 1.397(5) . ?
C15 C29 1.509(5) . ?
C4 C5 1.375(6) . ?
C68 C64 1.525(6) . ?
C68 C69 1.526(7) . ?
C68 C70 1.514(7) . ?
C60 C61 1.406(6) . ?
C60 C65 1.525(6) . ?
C64 C63 1.403(6) . ?
C5 C6 1.398(6) . ?
C18 C23 1.531(5) . ?
C21 C20 1.371(6) . ?
C63 C62 1.367(6) . ?
C23 C24 1.527(6) . ?
C23 C25 1.527(6) . ?
C29 C34 1.405(7) . ?
C29 C30 1.397(7) . ?
C62 C61 1.377(7) . ?
C65 C66 1.509(7) . ?
C65 C67 1.517(8) . ?
C75 C76 1.519(7) . ?
C78 C77 1.527(7) . ?
C34 C38 1.508(7) . ?
C34 C33 1.408(6) . ?
C77 C76 1.509(7) . ?
C38 C39 1.516(8) . ?
C38 C40 1.519(8) . ?
C71 C72 1.497(7) . ?
C30 C35 1.509(8) . ?
C30 C31 1.404(7) . ?
C35 C37 1.541(8) . ?
C35 C36 1.512(8) . ?
C33 C32 1.351(9) . ?
C32 C31 1.368(9) . ?
C72 C73 1.489(9) . ?
C74 C73 1.484(8) . ?
C80 C79 1.419(8) . ?
C79 N0AA 1.188(12) . ?
C79 N3 1.148(12) . ?
N0AA N3 0.669(13) . ?
